data_7215727
loop_
_publ_author_name
'An, Litao'
'Zhou, Jian'
'Xiao, Hong-Ping'
'Liu, Xing'
'Zou, Huahong'
'Pan, Chun-Yang'
'Liu, Meihua'
'Li, Jianhui'

_publ_section_title
;
 A series of new 3-D boratopolyoxovanadates containing five types of
 [KxOy]n building units
;
_journal_issue 20
_journal_name_full CrystEngComm
_journal_page_first 4236
_journal_paper_doi 10.1039/c4ce00073k
_journal_volume 16
_journal_year 2014
_chemical_formula_moiety 'B20 V6 O42 (O H)8 (H2 O) [K8 (H2 O)6]'
_chemical_formula_sum 'B20 H22 K8 O57 V6'
_chemical_formula_weight 1768.78
_chemical_name_systematic
; 
 ? 
;
_space_group_IT_number 14
_symmetry_cell_setting monoclinic
_symmetry_space_group_name_Hall '-P 2yn'
_symmetry_space_group_name_H-M 'P 1 21/n 1'
_atom_sites_solution_primary direct
_atom_sites_solution_secondary difmap
_audit_creation_method SHELXL-97
_cell_angle_alpha 90.00
_cell_angle_beta 96.706(10)
_cell_angle_gamma 90.00
_cell_formula_units_Z 2
_cell_length_a 12.678(12)
_cell_length_b 12.682(12)
_cell_length_c 15.440(14)
_cell_measurement_temperature 296(2)
_cell_volume 2465(4)
_computing_structure_refinement 'SHELXL-97 (Sheldrick, 1997)'
_computing_structure_solution 'SHELXS-97 (Sheldrick, 1990)'
_diffrn_ambient_temperature 296(2)
_diffrn_detector_area_resol_mean 7.31
_diffrn_measured_fraction_theta_full 0.998
_diffrn_measured_fraction_theta_max 0.998
_diffrn_measurement_device_type 'Rigaku Mercury'
_diffrn_measurement_method \w
_diffrn_radiation_monochromator graphite
_diffrn_radiation_source 'fine-focus sealed tube'
_diffrn_radiation_type MoK\a
_diffrn_radiation_wavelength 0.71073
_diffrn_reflns_av_R_equivalents 0.0148
_diffrn_reflns_av_sigmaI/netI 0.0151
_diffrn_reflns_limit_h_max 15
_diffrn_reflns_limit_h_min -15
_diffrn_reflns_limit_k_max 15
_diffrn_reflns_limit_k_min -15
_diffrn_reflns_limit_l_max 18
_diffrn_reflns_limit_l_min -14
_diffrn_reflns_number 13610
_diffrn_reflns_theta_full 25.10
_diffrn_reflns_theta_max 25.10
_diffrn_reflns_theta_min 1.97
_exptl_absorpt_coefficient_mu 1.913
_exptl_absorpt_correction_T_max 0.8803
_exptl_absorpt_correction_T_min 0.8449
_exptl_absorpt_correction_type multi-scan
_exptl_absorpt_process_details 'Jacobson, R. (1998) Private communication'
_exptl_crystal_colour green
_exptl_crystal_density_diffrn 2.380
_exptl_crystal_density_method 'not measured'
_exptl_crystal_description BLOCK
_exptl_crystal_F_000 1692
_exptl_crystal_size_max 0.12
_exptl_crystal_size_mid 0.11
_exptl_crystal_size_min 0.09
_refine_diff_density_max 0.883
_refine_diff_density_min -1.410
_refine_diff_density_rms 0.125
_refine_ls_extinction_method none
_refine_ls_goodness_of_fit_ref 1.094
_refine_ls_hydrogen_treatment NONE
_refine_ls_matrix_type full
_refine_ls_number_parameters 412
_refine_ls_number_reflns 4386
_refine_ls_number_restraints 0
_refine_ls_restrained_S_all 1.094
_refine_ls_R_factor_all 0.0408
_refine_ls_R_factor_gt 0.0393
_refine_ls_shift/su_max 0.001
_refine_ls_shift/su_mean 0.000
_refine_ls_structure_factor_coef Fsqd
_refine_ls_weighting_details 'calc w=1/[\s^2^(Fo^2^)+(0.0564P)^2^+12.6176P] where P=(Fo^2^+2Fc^2^)/3'
_refine_ls_weighting_scheme calc
_refine_ls_wR_factor_gt 0.1162
_refine_ls_wR_factor_ref 0.1172
_reflns_number_gt 4203
_reflns_number_total 4386
_reflns_threshold_expression >2sigma(I)
_cod_data_source_file c4ce00073k3.cif
_cod_data_source_block 4
_cod_original_sg_symbol_H-M 'P 21/n'
_cod_database_code 7215727

loop_
_symmetry_equiv_pos_as_xyz
'x, y, z'
'-x+1/2, y+1/2, -z+1/2'
'-x, -y, -z'
'x-1/2, -y-1/2, z-1/2'

loop_
_atom_site_label
_atom_site_type_symbol
_atom_site_fract_x
_atom_site_fract_y
_atom_site_fract_z
_atom_site_U_iso_or_equiv
_atom_site_adp_type
_atom_site_occupancy
_atom_site_symmetry_multiplicity
_atom_site_calc_flag
_atom_site_refinement_flags
V1 V 0.82199(5) 0.47124(5) 0.61228(4) 0.00881(16) Uani 1 1 d .
V2 V 0.84922(5) 0.31749(5) 0.46444(4) 0.00870(16) Uani 1 1 d .
V3 V 1.02742(5) 0.34472(5) 0.35032(4) 0.00869(16) Uani 1 1 d .
K1 K 0.90898(8) 0.79635(8) 0.16550(7) 0.0278(2) Uani 1 1 d .
K2 K 0.88290(11) 1.10206(11) 0.30532(10) 0.0509(4) Uani 1 1 d .
K3 K 1.24135(10) 1.13024(10) 0.34000(7) 0.0388(3) Uani 1 1 d .
O1 O 0.7248(2) 0.4510(2) 0.66986(19) 0.0186(6) Uani 1 1 d .
O2 O 0.8423(3) 0.4282(3) 0.07040(19) 0.0290(8) Uani 1 1 d .
O4 O 0.7889(2) 0.4332(2) 0.21240(17) 0.0125(5) Uani 1 1 d .
O5 O 1.0832(3) 1.0007(2) 0.3983(2) 0.0264(7) Uani 1 1 d .
O6 O 0.7673(2) 0.2204(2) 0.44840(19) 0.0177(6) Uani 1 1 d .
O7 O 0.9681(2) 0.8856(2) 0.46120(17) 0.0130(6) Uani 1 1 d .
O8 O 0.4863(2) 0.6503(2) 0.5101(2) 0.0213(6) Uani 1 1 d .
O9 O 1.0413(2) 0.2610(2) 0.27385(18) 0.0179(6) Uani 1 1 d .
O10 O 0.9424(2) 0.5275(2) 0.17738(17) 0.0139(6) Uani 1 1 d .
O11 O 0.9489(2) 0.5120(2) 0.68774(17) 0.0113(5) Uani 1 1 d .
O12 O 1.0605(2) 0.8286(2) 0.34282(18) 0.0145(6) Uani 1 1 d .
O13 O 0.7723(2) 0.7143(2) 0.29114(17) 0.0149(6) Uani 1 1 d .
O14 O 0.7718(2) 0.4444(2) 0.49038(17) 0.0119(5) Uani 1 1 d .
O15 O 0.9309(2) 0.7147(2) 0.39632(16) 0.0105(5) Uani 1 1 d .
O16 O 0.6657(2) 0.6996(2) 0.52857(17) 0.0130(6) Uani 1 1 d .
O17 O 0.7792(2) 0.6200(2) 0.43085(16) 0.0097(5) Uani 1 1 d .
O18 O 0.6119(2) 0.5413(2) 0.45195(18) 0.0134(6) Uani 1 1 d .
O19 O 0.8254(2) 0.7839(2) 0.50346(17) 0.0104(5) Uani 1 1 d .
O20 O 1.0150(2) 0.6669(2) 0.26939(16) 0.0101(5) Uani 1 1 d .
O21 O 0.7120(2) 0.4758(2) 0.34044(17) 0.0105(5) Uani 1 1 d .
O22 O 0.8322(2) 0.6222(2) 0.58708(17) 0.0112(5) Uani 1 1 d .
O23 O 0.8750(2) 0.5596(2) 0.31544(16) 0.0099(5) Uani 1 1 d .
O24 O 0.8752(2) 0.3755(2) 0.35188(16) 0.0106(5) Uani 1 1 d .
O25 O 0.9929(2) 0.2683(2) 0.45310(17) 0.0117(5) Uani 1 1 d .
O26 O 0.8842(2) 0.3353(2) 0.58992(17) 0.0114(5) Uani 1 1 d .
B1 B 1.0378(4) 0.9030(4) 0.4009(3) 0.0143(9) Uani 1 1 d .
B2 B 0.9311(3) 0.7802(3) 0.4793(3) 0.0101(8) Uani 1 1 d .
B3 B 0.7770(3) 0.6841(3) 0.5147(3) 0.0104(8) Uani 1 1 d .
B4 B 0.5910(3) 0.6301(3) 0.4969(3) 0.0129(8) Uani 1 1 d .
B5 B 0.7185(3) 0.5172(3) 0.4265(3) 0.0105(8) Uani 1 1 d .
B6 B 0.8098(3) 0.4583(3) 0.3060(3) 0.0105(8) Uani 1 1 d .
B7 B 0.8578(4) 0.4626(3) 0.1553(3) 0.0141(9) Uani 1 1 d .
B8 B 0.9751(3) 0.5623(3) 0.2673(3) 0.0102(8) Uani 1 1 d .
B9 B 1.0334(3) 0.7173(3) 0.3520(3) 0.0100(8) Uani 1 1 d .
B10 B 0.8370(3) 0.6555(3) 0.3567(3) 0.0101(8) Uani 1 1 d .
O1W O 1.0000 0.5000 0.5000 0.313(15) Uani 1 2 d S
O2W O 1.3875(3) 0.9871(4) 0.4143(3) 0.0451(10) Uani 1 1 d .
O3W O 1.2196(3) 0.8146(3) 0.2414(3) 0.0395(9) Uani 1 1 d .
O4W O 1.0187(3) 0.9988(4) 0.1996(3) 0.0462(10) Uani 1 1 d .
K4 K 1.34742(15) 0.77666(14) 0.38822(11) 0.0646(4) Uani 1 1 d .

loop_
_atom_site_aniso_label
_atom_site_aniso_U_11
_atom_site_aniso_U_22
_atom_site_aniso_U_33
_atom_site_aniso_U_23
_atom_site_aniso_U_13
_atom_site_aniso_U_12
V1 0.0084(3) 0.0091(3) 0.0095(3) -0.0004(2) 0.0035(2) -0.0005(2)
V2 0.0088(3) 0.0083(3) 0.0093(3) -0.0007(2) 0.0023(2) -0.0009(2)
V3 0.0094(3) 0.0079(3) 0.0092(3) -0.0011(2) 0.0028(2) 0.0000(2)
K1 0.0260(5) 0.0313(5) 0.0260(5) 0.0130(4) 0.0023(4) 0.0078(4)
K2 0.0442(7) 0.0471(8) 0.0590(9) -0.0040(6) -0.0039(6) -0.0015(6)
K3 0.0507(7) 0.0397(6) 0.0280(6) -0.0032(5) 0.0133(5) 0.0020(5)
O1 0.0152(14) 0.0230(15) 0.0191(14) 0.0010(12) 0.0082(11) -0.0007(12)
O2 0.0358(18) 0.041(2) 0.0115(14) -0.0091(13) 0.0079(13) -0.0214(15)
O4 0.0142(13) 0.0136(13) 0.0095(13) -0.0008(10) 0.0006(10) -0.0027(10)
O5 0.0418(19) 0.0144(15) 0.0269(16) -0.0063(13) 0.0198(14) -0.0136(14)
O6 0.0179(14) 0.0153(14) 0.0201(14) -0.0007(11) 0.0034(11) -0.0054(11)
O7 0.0173(13) 0.0081(13) 0.0146(13) -0.0004(10) 0.0061(11) -0.0012(10)
O8 0.0115(14) 0.0200(15) 0.0343(17) -0.0072(13) 0.0102(12) 0.0001(11)
O9 0.0211(14) 0.0174(14) 0.0162(14) -0.0056(11) 0.0067(11) -0.0012(12)
O10 0.0147(13) 0.0175(14) 0.0100(13) -0.0020(11) 0.0032(10) -0.0024(11)
O11 0.0110(12) 0.0096(13) 0.0132(13) 0.0002(10) 0.0009(10) -0.0002(10)
O12 0.0188(14) 0.0099(13) 0.0164(14) -0.0004(11) 0.0084(11) -0.0025(11)
O13 0.0153(13) 0.0152(14) 0.0135(13) 0.0021(11) -0.0011(11) 0.0032(11)
O14 0.0141(13) 0.0112(13) 0.0104(13) -0.0004(10) 0.0019(10) 0.0012(10)
O15 0.0102(13) 0.0111(13) 0.0110(13) -0.0019(10) 0.0043(10) -0.0015(10)
O16 0.0100(13) 0.0140(13) 0.0157(14) -0.0017(11) 0.0049(10) 0.0008(10)
O17 0.0098(12) 0.0100(13) 0.0101(12) -0.0012(10) 0.0041(10) -0.0015(10)
O18 0.0092(13) 0.0139(13) 0.0182(14) -0.0030(11) 0.0060(10) -0.0005(10)
O19 0.0092(12) 0.0093(12) 0.0132(13) -0.0003(10) 0.0031(10) 0.0008(10)
O20 0.0119(13) 0.0098(13) 0.0089(12) 0.0009(10) 0.0021(10) -0.0012(10)
O21 0.0088(12) 0.0122(13) 0.0104(13) -0.0015(10) 0.0009(10) -0.0009(10)
O22 0.0117(13) 0.0096(13) 0.0123(13) -0.0003(10) 0.0012(10) -0.0007(10)
O23 0.0105(12) 0.0084(13) 0.0114(13) -0.0011(10) 0.0040(10) -0.0002(10)
O24 0.0108(12) 0.0111(13) 0.0104(12) 0.0010(10) 0.0032(10) 0.0006(10)
O25 0.0104(13) 0.0133(13) 0.0119(13) 0.0014(10) 0.0026(10) 0.0015(10)
O26 0.0121(13) 0.0126(13) 0.0097(13) -0.0015(10) 0.0017(10) 0.0023(10)
B1 0.018(2) 0.012(2) 0.014(2) 0.0015(17) 0.0040(17) -0.0012(17)
B2 0.0111(19) 0.0085(19) 0.011(2) -0.0008(16) 0.0041(15) 0.0004(15)
B3 0.0090(19) 0.0100(19) 0.013(2) -0.0002(16) 0.0030(15) 0.0020(15)
B4 0.013(2) 0.013(2) 0.013(2) 0.0032(17) 0.0047(16) 0.0008(17)
B5 0.0089(19) 0.011(2) 0.012(2) -0.0005(16) 0.0024(15) 0.0003(16)
B6 0.011(2) 0.009(2) 0.011(2) -0.0015(15) 0.0021(16) -0.0018(16)
B7 0.017(2) 0.014(2) 0.011(2) -0.0004(16) 0.0011(17) 0.0011(17)
B8 0.0104(19) 0.011(2) 0.0101(19) -0.0006(16) 0.0027(15) 0.0006(16)
B9 0.0099(19) 0.009(2) 0.012(2) -0.0005(16) 0.0046(16) -0.0011(15)
B10 0.0112(19) 0.010(2) 0.0097(19) -0.0019(16) 0.0032(15) -0.0006(16)
O1W 0.26(3) 0.39(4) 0.27(3) 0.04(3) -0.06(2) 0.03(3)
O2W 0.038(2) 0.066(3) 0.034(2) -0.0070(19) 0.0159(17) 0.0007(19)
O3W 0.037(2) 0.042(2) 0.044(2) 0.0134(17) 0.0223(17) 0.0030(16)
O4W 0.033(2) 0.064(3) 0.041(2) 0.007(2) -0.0009(17) -0.0031(19)
K4 0.0801(11) 0.0617(10) 0.0520(9) 0.0071(7) 0.0072(8) -0.0004(8)

loop_
_atom_type_symbol
_atom_type_description
_atom_type_scat_dispersion_real
_atom_type_scat_dispersion_imag
_atom_type_scat_source
H H 0.0000 0.0000 'International Tables Vol C Tables 4.2.6.8 and 6.1.1.4'
B B 0.0013 0.0007 'International Tables Vol C Tables 4.2.6.8 and 6.1.1.4'
O O 0.0106 0.0060 'International Tables Vol C Tables 4.2.6.8 and 6.1.1.4'
V V 0.3005 0.5294 'International Tables Vol C Tables 4.2.6.8 and 6.1.1.4'
K K 0.2009 0.2494 'International Tables Vol C Tables 4.2.6.8 and 6.1.1.4'

loop_
_geom_angle_atom_site_label_1
_geom_angle_atom_site_label_2
_geom_angle_atom_site_label_3
_geom_angle
_geom_angle_site_symmetry_1
_geom_angle_site_symmetry_3
O1 V1 O11 110.00(15) . .
O1 V1 O26 107.87(14) . .
O11 V1 O26 91.00(12) . .
O1 V1 O14 108.63(14) . .
O11 V1 O14 141.36(11) . .
O26 V1 O14 76.50(11) . .
O1 V1 O22 109.59(13) . .
O11 V1 O22 77.91(11) . .
O26 V1 O22 142.50(12) . .
O14 V1 O22 90.02(11) . .
O1 V1 V3 121.33(12) . 3_766
O11 V1 V3 38.86(8) . 3_766
O26 V1 V3 117.24(10) . 3_766
O14 V1 V3 116.55(8) . 3_766
O22 V1 V3 39.70(8) . 3_766
O1 V1 V2 117.92(12) . .
O11 V1 V2 117.41(9) . .
O26 V1 V2 38.44(8) . .
O14 V1 V2 38.49(8) . .
O22 V1 V2 117.36(9) . .
V3 V1 V2 120.75(5) 3_766 .
O1 V1 K4 53.54(11) . 3_766
O11 V1 K4 130.40(9) . 3_766
O26 V1 K4 60.51(10) . 3_766
O14 V1 K4 74.51(9) . 3_766
O22 V1 K4 148.87(9) . 3_766
V3 V1 K4 168.51(4) 3_766 3_766
V2 V1 K4 65.41(5) . 3_766
O1 V1 K3 34.52(11) . 4_576
O11 V1 K3 80.59(10) . 4_576
O26 V1 K3 91.23(9) . 4_576
O14 V1 K3 135.09(9) . 4_576
O22 V1 K3 121.31(8) . 4_576
V3 V1 K3 107.55(4) 3_766 4_576
V2 V1 K3 121.08(6) . 4_576
K4 V1 K3 62.14(4) 3_766 4_576
O6 V2 O26 108.01(13) . .
O6 V2 O24 108.92(13) . .
O26 V2 O24 143.07(12) . .
O6 V2 O14 109.35(15) . .
O26 V2 O14 76.24(11) . .
O24 V2 O14 90.75(12) . .
O6 V2 O25 109.48(14) . .
O26 V2 O25 91.12(11) . .
O24 V2 O25 77.53(11) . .
O14 V2 O25 141.16(12) . .
O6 V2 V3 120.44(11) . .
O26 V2 V3 117.65(9) . .
O24 V2 V3 39.37(8) . .
O14 V2 V3 116.77(9) . .
O25 V2 V3 38.81(8) . .
O6 V2 V1 118.42(11) . .
O26 V2 V1 38.31(8) . .
O24 V2 V1 118.11(10) . .
O14 V2 V1 38.36(8) . .
O25 V2 V1 117.35(8) . .
V3 V2 V1 121.14(4) . .
O6 V2 K1 48.51(11) . 2_645
O26 V2 K1 129.89(8) . 2_645
O24 V2 K1 76.80(9) . 2_645
O14 V2 K1 74.50(9) . 2_645
O25 V2 K1 135.60(9) . 2_645
V3 V2 K1 111.68(7) . 2_645
V1 V2 K1 106.62(5) . 2_645
O6 V2 K2 57.36(11) . 1_545
O26 V2 K2 135.12(9) . 1_545
O24 V2 K2 69.22(10) . 1_545
O14 V2 K2 146.95(9) . 1_545
O25 V2 K2 61.79(8) . 1_545
V3 V2 K2 63.39(5) . 1_545
V1 V2 K2 172.59(3) . 1_545
K1 V2 K2 75.41(5) 2_645 1_545
O6 V2 K4 52.36(11) . 3_766
O26 V2 K4 61.68(10) . 3_766
O24 V2 K4 148.41(8) . 3_766
O14 V2 K4 75.70(10) . 3_766
O25 V2 K4 130.10(9) . 3_766
V3 V2 K4 167.40(4) . 3_766
V1 V2 K4 67.02(6) . 3_766
K1 V2 K4 72.14(7) 2_645 3_766
K2 V2 K4 107.50(6) 1_545 3_766
O9 V3 O11 111.12(14) . 3_766
O9 V3 O25 108.79(15) . .
O11 V3 O25 140.08(11) 3_766 .
O9 V3 O22 109.28(14) . 3_766
O11 V3 O22 77.67(11) 3_766 3_766
O25 V3 O22 88.99(12) . 3_766
O9 V3 O24 109.25(13) . .
O11 V3 O24 90.26(11) 3_766 .
O25 V3 O24 77.03(11) . .
O22 V3 O24 141.42(12) 3_766 .
O9 V3 V1 121.81(11) . 3_766
O11 V3 V1 38.81(8) 3_766 3_766
O25 V3 V1 115.08(9) . 3_766
O22 V3 V1 39.50(8) 3_766 3_766
O24 V3 V1 116.18(9) . 3_766
O9 V3 V2 120.06(11) . .
O11 V3 V2 115.62(8) 3_766 .
O25 V3 V2 38.81(8) . .
O22 V3 V2 115.45(10) 3_766 .
O24 V3 V2 38.87(8) . .
V1 V3 V2 118.12(5) 3_766 .
O9 V3 K2 52.67(11) . 1_545
O11 V3 K2 146.33(9) 3_766 1_545
O25 V3 K2 64.91(9) . 1_545
O22 V3 K2 133.32(8) 3_766 1_545
O24 V3 K2 72.27(9) . 1_545
V1 V3 K2 171.52(3) 3_766 1_545
V2 V3 K2 67.66(4) . 1_545
O9 V3 K3 50.83(11) . 1_545
O11 V3 K3 120.83(9) 3_766 1_545
O25 V3 K3 84.78(9) . 1_545
O22 V3 K3 64.59(9) 3_766 1_545
O24 V3 K3 146.50(8) . 1_545
V1 V3 K3 96.93(8) 3_766 1_545
V2 V3 K3 121.14(5) . 1_545
K2 V3 K3 74.59(7) 1_545 1_545
O20 K1 O21 143.45(9) . 2_655
O20 K1 O8 118.96(10) . 4_675
O21 K1 O8 91.23(9) 2_655 4_675
O20 K1 O6 119.13(10) . 2_655
O21 K1 O6 82.20(10) 2_655 2_655
O8 K1 O6 83.08(11) 4_675 2_655
O20 K1 O4W 104.16(12) . .
O21 K1 O4W 62.06(12) 2_655 .
O8 K1 O4W 74.63(11) 4_675 .
O6 K1 O4W 136.69(10) 2_655 .
O20 K1 O13 70.51(10) . .
O21 K1 O13 86.88(9) 2_655 .
O8 K1 O13 161.95(9) 4_675 .
O6 K1 O13 78.88(10) 2_655 .
O4W K1 O13 119.63(11) . .
O20 K1 O12 47.47(9) . .
O21 K1 O12 101.61(9) 2_655 .
O8 K1 O12 118.23(10) 4_675 .
O6 K1 O12 157.97(8) 2_655 .
O4W K1 O12 60.51(9) . .
O13 K1 O12 79.67(10) . .
O20 K1 B9 24.51(9) . .
O21 K1 B9 119.60(10) 2_655 .
O8 K1 B9 130.65(11) 4_675 .
O6 K1 B9 134.65(10) 2_655 .
O4W K1 B9 86.60(12) . .
O13 K1 B9 64.62(11) . .
O12 K1 B9 26.16(9) . .
O20 K1 B8 22.07(9) . .
O21 K1 B8 147.49(10) 2_655 .
O8 K1 B8 121.07(10) 4_675 .
O6 K1 B8 97.09(11) 2_655 .
O4W K1 B8 126.22(12) . .
O13 K1 B8 61.35(9) . .
O12 K1 B8 67.96(9) . .
B9 K1 B8 42.47(10) . .
O20 K1 B5 164.21(10) . 2_655
O21 K1 B5 23.06(9) 2_655 2_655
O8 K1 B5 69.08(10) 4_675 2_655
O6 K1 B5 73.99(10) 2_655 2_655
O4W K1 B5 63.53(12) . 2_655
O13 K1 B5 105.98(10) . 2_655
O12 K1 B5 117.13(10) . 2_655
B9 K1 B5 139.81(11) . 2_655
B8 K1 B5 166.22(10) . 2_655
O20 K1 B6 131.18(10) . 2_655
O21 K1 B6 22.09(9) 2_655 2_655
O8 K1 B6 109.18(10) 4_675 2_655
O6 K1 B6 72.62(11) 2_655 2_655
O4W K1 B6 80.27(13) . 2_655
O13 K1 B6 65.81(10) . 2_655
O12 K1 B6 102.86(10) . 2_655
B9 K1 B6 111.97(11) . 2_655
B8 K1 B6 127.16(11) . 2_655
B5 K1 B6 40.63(10) 2_655 2_655
O20 K1 V2 139.76(7) . 2_655
O21 K1 V2 57.13(6) 2_655 2_655
O8 K1 V2 83.77(9) 4_675 2_655
O6 K1 V2 25.09(6) 2_655 2_655
O4W K1 V2 114.23(9) . 2_655
O13 K1 V2 80.13(9) . 2_655
O12 K1 V2 151.35(6) . 2_655
B9 K1 V2 144.69(8) . 2_655
B8 K1 V2 118.27(8) . 2_655
B5 K1 V2 50.73(7) 2_655 2_655
B6 K1 V2 49.89(8) 2_655 2_655
O13 K2 O4W 112.07(13) 2_655 .
O13 K2 O21 69.95(10) 2_655 2_655
O4W K2 O21 61.48(11) . 2_655
O13 K2 O9 90.87(11) 2_655 1_565
O4W K2 O9 75.38(12) . 1_565
O21 K2 O9 118.75(10) 2_655 1_565
O13 K2 O4 81.65(10) 2_655 2_655
O4W K2 O4 95.71(12) . 2_655
O21 K2 O4 46.81(8) 2_655 2_655
O9 K2 O4 165.37(9) 1_565 2_655
O13 K2 O5 170.07(10) 2_655 .
O4W K2 O5 63.09(11) . .
O21 K2 O5 112.26(10) 2_655 .
O9 K2 O5 79.57(11) 1_565 .
O4 K2 O5 107.05(11) 2_655 .
O13 K2 O6 76.73(10) 2_655 1_565
O4W K2 O6 169.77(11) . 1_565
O21 K2 O6 128.15(10) 2_655 1_565
O9 K2 O6 99.88(10) 1_565 1_565
O4 K2 O6 90.67(9) 2_655 1_565
O5 K2 O6 107.38(10) . 1_565
O13 K2 O25 105.34(10) 2_655 1_565
O4W K2 O25 117.34(12) . 1_565
O21 K2 O25 173.00(9) 2_655 1_565
O9 K2 O25 55.31(9) 1_565 1_565
O4 K2 O25 138.86(9) 2_655 1_565
O5 K2 O25 71.46(9) . 1_565
O6 K2 O25 53.60(9) 1_565 1_565
O13 K2 B6 64.40(11) 2_655 2_655
O4W K2 B6 84.76(13) . 2_655
O21 K2 B6 24.96(9) 2_655 2_655
O9 K2 B6 139.63(11) 1_565 2_655
O4 K2 B6 26.03(9) 2_655 2_655
O5 K2 B6 121.87(11) . 2_655
O6 K2 B6 104.24(11) 1_565 2_655
O25 K2 B6 157.84(10) 1_565 2_655
O13 K2 B1 163.99(11) 2_655 .
O4W K2 B1 63.28(13) . .
O21 K2 B1 95.31(11) 2_655 .
O9 K2 B1 102.08(12) 1_565 .
O4 K2 B1 83.60(12) 2_655 .
O5 K2 B1 23.49(9) . .
O6 K2 B1 109.72(11) 1_565 .
O25 K2 B1 89.89(11) 1_565 .
B6 K2 B1 99.61(13) 2_655 .
O13 K2 B10 21.15(9) 2_655 2_655
O4W K2 B10 99.27(13) . 2_655
O21 K2 B10 49.16(9) 2_655 2_655
O9 K2 B10 104.28(11) 1_565 2_655
O4 K2 B10 65.20(10) 2_655 2_655
O5 K2 B10 160.80(10) . 2_655
O6 K2 B10 90.66(11) 1_565 2_655
O25 K2 B10 126.43(10) 1_565 2_655
B6 K2 B10 44.39(11) 2_655 2_655
B1 K2 B10 143.13(11) . 2_655
O13 K2 V3 88.73(9) 2_655 1_565
O4W K2 V3 100.18(11) . 1_565
O21 K2 V3 140.73(8) 2_655 1_565
O9 K2 V3 26.00(6) 1_565 1_565
O4 K2 V3 163.64(7) 2_655 1_565
O5 K2 V3 83.85(9) . 1_565
O6 K2 V3 74.18(7) 1_565 1_565
O25 K2 V3 32.46(5) 1_565 1_565
B6 K2 V3 152.25(9) 2_655 1_565
B1 K2 V3 107.03(10) . 1_565
B10 K2 V3 108.00(9) 2_655 1_565
O3W K3 O2W 127.54(14) 2_755 .
O3W K3 O1 83.16(12) 2_755 4_675
O2W K3 O1 96.95(12) . 4_675
O3W K3 O5 145.17(12) 2_755 .
O2W K3 O5 87.22(14) . .
O1 K3 O5 96.14(10) 4_675 .
O3W K3 O19 98.65(11) 2_755 3_776
O2W K3 O19 98.64(11) . 3_776
O1 K3 O19 158.63(10) 4_675 3_776
O5 K3 O19 70.19(9) . 3_776
O3W K3 O16 68.24(12) 2_755 3_776
O2W K3 O16 90.04(12) . 3_776
O1 K3 O16 148.16(9) 4_675 3_776
O5 K3 O16 115.26(10) . 3_776
O19 K3 O16 46.43(8) 3_776 3_776
O3W K3 O9 64.86(11) 2_755 1_565
O2W K3 O9 167.52(11) . 1_565
O1 K3 O9 85.37(9) 4_675 1_565
O5 K3 O9 80.34(12) . 1_565
O19 K3 O9 76.35(9) 3_776 1_565
O16 K3 O9 94.42(9) 3_776 1_565
O3W K3 B3 74.39(13) 2_755 3_776
O2W K3 B3 106.69(13) . 3_776
O1 K3 B3 154.20(11) 4_675 3_776
O5 K3 B3 95.17(11) . 3_776
O19 K3 B3 25.74(9) 3_776 3_776
O16 K3 B3 26.35(9) 3_776 3_776
O9 K3 B3 73.79(10) 1_565 3_776
O3W K3 V3 65.21(9) 2_755 1_565
O2W K3 V3 153.11(9) . 1_565
O1 K3 V3 108.75(7) 4_675 1_565
O5 K3 V3 82.43(10) . 1_565
O19 K3 V3 54.50(6) 3_776 1_565
O16 K3 V3 72.38(8) 3_776 1_565
O9 K3 V3 23.77(6) 1_565 1_565
B3 K3 V3 50.14(8) 3_776 1_565
O3W K3 V1 77.95(9) 2_755 4_675
O2W K3 V1 85.69(10) . 4_675
O1 K3 V1 19.11(6) 4_675 4_675
O5 K3 V1 111.01(8) . 4_675
O19 K3 V1 175.59(7) 3_776 4_675
O16 K3 V1 133.24(7) 3_776 4_675
O9 K3 V1 99.57(7) 1_565 4_675
B3 K3 V1 151.74(9) 3_776 4_675
V3 K3 V1 121.19(4) 1_565 4_675
O3W K3 K4 41.25(9) 2_755 2_755
O2W K3 K4 140.91(9) . 2_755
O1 K3 K4 50.75(9) 4_675 2_755
O5 K3 K4 114.32(10) . 2_755
O19 K3 K4 118.87(9) 3_776 2_755
O16 K3 K4 107.34(9) 3_776 2_755
O9 K3 K4 48.00(6) 1_565 2_755
B3 K3 K4 103.46(11) 3_776 2_755
V3 K3 K4 65.47(5) 1_565 2_755
V1 K3 K4 56.72(6) 4_675 2_755
O3W K3 K2 104.28(9) 2_755 .
O2W K3 K2 128.01(10) . .
O1 K3 K2 84.04(7) 4_675 .
O5 K3 K2 41.46(8) . .
O19 K3 K2 74.85(7) 3_776 .
O16 K3 K2 115.59(6) 3_776 .
O9 K3 K2 39.86(7) 1_565 .
B3 K3 K2 89.27(8) 3_776 .
V3 K3 K2 50.19(5) 1_565 .
V1 K3 K2 103.14(4) 4_675 .
K4 K3 K2 76.04(4) 2_755 .
V1 O1 K3 126.37(15) . 4_576
V1 O1 K4 101.82(13) . 3_766
K3 O1 K4 85.24(10) 4_576 3_766
B7 O4 B6 121.3(3) . .
B7 O4 K2 104.8(2) . 2_645
B6 O4 K2 88.9(2) . 2_645
B1 O5 K3 148.6(3) . .
B1 O5 K2 93.8(3) . .
K3 O5 K2 100.81(12) . .
V2 O6 K1 106.40(14) . 2_645
V2 O6 K4 102.97(13) . 3_766
K1 O6 K4 95.22(11) 2_645 3_766
V2 O6 K2 97.29(13) . 1_545
K1 O6 K2 97.08(11) 2_645 1_545
K4 O6 K2 152.23(11) 3_766 1_545
B1 O7 B2 121.7(3) . .
B4 O8 K1 127.7(3) . 4_576
B4 O8 K4 121.5(3) . 1_455
K1 O8 K4 100.20(11) 4_576 1_455
V3 O9 K2 101.34(13) . 1_545
V3 O9 K4 131.66(15) . 2_745
K2 O9 K4 125.40(11) 1_545 2_745
V3 O9 K3 105.40(14) . 1_545
K2 O9 K3 97.34(11) 1_545 1_545
K4 O9 K3 82.23(9) 2_745 1_545
B7 O10 B8 123.0(3) . .
B8 O11 V1 124.5(2) 3_766 .
B8 O11 V3 129.0(2) 3_766 3_766
V1 O11 V3 102.33(12) . 3_766
B1 O12 B9 122.4(3) . .
B1 O12 K1 120.4(2) . .
B9 O12 K1 80.5(2) . .
B10 O13 K2 115.5(2) . 2_645
B10 O13 K1 108.5(2) . .
K2 O13 K1 105.54(11) 2_645 .
B5 O14 V1 128.1(2) . .
B5 O14 V2 126.0(2) . .
V1 O14 V2 103.15(12) . .
B10 O15 B2 123.1(3) . .
B10 O15 B9 120.5(3) . .
B2 O15 B9 116.3(3) . .
B4 O16 B3 120.6(3) . .
B4 O16 K3 153.3(2) . 3_776
B3 O16 K3 83.7(2) . 3_776
B10 O17 B5 121.1(3) . .
B10 O17 B3 123.1(3) . .
B5 O17 B3 115.8(3) . .
B4 O18 B5 122.8(3) . .
B3 O19 B2 115.6(3) . .
B3 O19 K3 93.5(2) . 3_776
B2 O19 K3 127.5(2) . 3_776
B8 O20 B9 117.5(3) . .
B8 O20 K1 115.2(2) . .
B9 O20 K1 107.1(2) . .
B5 O21 B6 116.7(3) . .
B5 O21 K1 108.0(2) . 2_645
B6 O21 K1 111.5(2) . 2_645
B5 O21 K2 119.6(2) . 2_645
B6 O21 K2 95.5(2) . 2_645
K1 O21 K2 104.61(10) 2_645 2_645
B3 O22 V1 129.4(2) . .
B3 O22 V3 125.5(2) . 3_766
V1 O22 V3 100.79(12) . 3_766
B10 O23 B6 122.2(3) . .
B10 O23 B8 121.0(3) . .
B6 O23 B8 116.1(3) . .
B6 O24 V2 123.7(2) . .
B6 O24 V3 129.4(2) . .
V2 O24 V3 101.76(12) . .
B2 O25 V3 126.4(2) 3_766 .
B2 O25 V2 127.7(2) 3_766 .
V3 O25 V2 102.38(12) . .
B2 O25 K2 114.4(2) 3_766 1_545
V3 O25 K2 82.63(11) . 1_545
V2 O25 K2 86.72(10) . 1_545
B9 O26 V1 125.0(2) 3_766 .
B9 O26 V2 128.5(2) 3_766 .
V1 O26 V2 103.24(12) . .
B9 O26 K4 108.8(2) 3_766 3_766
V1 O26 K4 88.79(11) . 3_766
V2 O26 K4 87.13(10) . 3_766
O12 B1 O5 119.2(4) . .
O12 B1 O7 122.6(4) . .
O5 B1 O7 118.1(4) . .
O12 B1 K2 112.5(3) . .
O5 B1 K2 62.7(2) . .
O7 B1 K2 91.6(2) . .
O19 B2 O7 110.6(3) . .
O19 B2 O25 112.6(3) . 3_766
O7 B2 O25 108.7(3) . 3_766
O19 B2 O15 109.1(3) . .
O7 B2 O15 107.9(3) . .
O25 B2 O15 107.7(3) 3_766 .
O19 B3 O16 109.6(3) . .
O19 B3 O22 113.1(3) . .
O16 B3 O22 109.9(3) . .
O19 B3 O17 108.5(3) . .
O16 B3 O17 107.9(3) . .
O22 B3 O17 107.7(3) . .
O19 B3 K3 60.80(19) . 3_776
O16 B3 K3 69.97(19) . 3_776
O22 B3 K3 85.9(2) . 3_776
O17 B3 K3 165.7(2) . 3_776
O16 B4 O18 123.8(4) . .
O16 B4 O8 118.1(4) . .
O18 B4 O8 118.2(4) . .
O21 B5 O14 111.7(3) . .
O21 B5 O18 111.6(3) . .
O14 B5 O18 108.5(3) . .
O21 B5 O17 109.4(3) . .
O14 B5 O17 108.8(3) . .
O18 B5 O17 106.6(3) . .
O21 B5 K1 48.97(17) . 2_645
O14 B5 K1 85.6(2) . 2_645
O18 B5 K1 83.0(2) . 2_645
O17 B5 K1 158.2(2) . 2_645
O21 B6 O24 113.5(3) . .
O21 B6 O4 109.6(3) . .
O24 B6 O4 110.2(3) . .
O21 B6 O23 108.6(3) . .
O24 B6 O23 106.6(3) . .
O4 B6 O23 108.1(3) . .
O21 B6 K2 59.52(19) . 2_645
O24 B6 K2 166.4(3) . 2_645
O4 B6 K2 65.08(19) . 2_645
O23 B6 K2 86.9(2) . 2_645
O21 B6 K1 46.40(17) . 2_645
O24 B6 K1 86.0(2) . 2_645
O4 B6 K1 86.7(2) . 2_645
O23 B6 K1 154.9(2) . 2_645
K2 B6 K1 81.03(12) 2_645 2_645
O10 B7 O4 123.3(4) . .
O10 B7 O2 116.8(4) . .
O4 B7 O2 119.9(4) . .
O20 B8 O11 112.2(3) . 3_766
O20 B8 O10 111.3(3) . .
O11 B8 O10 110.6(3) 3_766 .
O20 B8 O23 108.7(3) . .
O11 B8 O23 106.8(3) 3_766 .
O10 B8 O23 106.9(3) . .
O20 B8 K1 42.76(17) . .
O11 B8 K1 152.9(3) 3_766 .
O10 B8 K1 78.4(2) . .
O23 B8 K1 94.0(2) . .
O20 B9 O26 112.2(3) . 3_766
O20 B9 O12 111.2(3) . .
O26 B9 O12 110.0(3) 3_766 .
O20 B9 O15 109.3(3) . .
O26 B9 O15 107.4(3) 3_766 .
O12 B9 O15 106.5(3) . .
O20 B9 K1 48.42(18) . .
O26 B9 K1 156.7(2) 3_766 .
O12 B9 K1 73.4(2) . .
O15 B9 K1 93.0(2) . .
O13 B10 O15 113.3(3) . .
O13 B10 O23 108.2(3) . .
O15 B10 O23 108.0(3) . .
O13 B10 O17 113.9(3) . .
O15 B10 O17 106.1(3) . .
O23 B10 O17 107.1(3) . .
O13 B10 K2 43.31(18) . 2_645
O15 B10 K2 155.2(2) . 2_645
O23 B10 K2 79.1(2) . 2_645
O17 B10 K2 93.8(2) . 2_645
K4 O2W K3 118.58(16) . .
K4 O3W K3 96.44(14) . 2_745
K2 O4W K1 101.60(14) . .
O3W K4 O2W 91.89(14) . .
O3W K4 O8 155.63(13) . 1_655
O2W K4 O8 110.76(13) . 1_655
O3W K4 O9 66.70(12) . 2_755
O2W K4 O9 95.12(11) . 2_755
O8 K4 O9 101.20(11) 1_655 2_755
O3W K4 O6 113.48(13) . 3_766
O2W K4 O6 88.00(11) . 3_766
O8 K4 O6 77.44(10) 1_655 3_766
O9 K4 O6 176.87(10) 2_755 3_766
O3W K4 O1 78.15(12) . 3_766
O2W K4 O1 170.03(12) . 3_766
O8 K4 O1 79.15(10) 1_655 3_766
O9 K4 O1 81.45(9) 2_755 3_766
O6 K4 O1 95.51(9) 3_766 3_766
O3W K4 O26 72.95(11) . 3_766
O2W K4 O26 123.64(11) . 3_766
O8 K4 O26 100.08(10) 1_655 3_766
O9 K4 O26 124.17(9) 2_755 3_766
O6 K4 O26 53.72(8) 3_766 3_766
O1 K4 O26 53.18(8) 3_766 3_766
O3W K4 V2 101.03(11) . 3_766
O2W K4 V2 110.21(10) . 3_766
O8 K4 V2 80.05(9) 1_655 3_766
O9 K4 V2 152.56(8) 2_755 3_766
O6 K4 V2 24.67(6) 3_766 3_766
O1 K4 V2 71.81(7) 3_766 3_766
O26 K4 V2 31.18(5) 3_766 3_766
O3W K4 V1 82.00(10) . 3_766
O2W K4 V1 154.20(10) . 3_766
O8 K4 V1 81.08(9) 1_655 3_766
O9 K4 V1 105.19(8) 2_755 3_766
O6 K4 V1 71.87(7) 3_766 3_766
O1 K4 V1 24.64(6) 3_766 3_766
O26 K4 V1 30.70(5) 3_766 3_766
V2 K4 V1 47.57(4) 3_766 3_766
O3W K4 K3 42.30(10) . 2_745
O2W K4 K3 127.33(10) . 2_745
O8 K4 K3 113.53(10) 1_655 2_745
O9 K4 K3 49.77(8) 2_755 2_745
O6 K4 K3 128.08(9) 3_766 2_745
O1 K4 K3 44.01(6) 3_766 2_745
O26 K4 K3 74.40(7) 3_766 2_745
V2 K4 K3 104.23(7) 3_766 2_745
V1 K4 K3 61.14(5) 3_766 2_745
O3W K4 K1 153.20(10) . 4_676
O2W K4 K1 93.08(10) . 4_676
O8 K4 K1 38.84(6) 1_655 4_676
O9 K4 K1 138.79(9) 2_755 4_676
O6 K4 K1 40.53(7) 3_766 4_676
O1 K4 K1 95.64(7) 3_766 4_676
O26 K4 K1 82.43(6) 3_766 4_676
V2 K4 K1 52.69(5) 3_766 4_676
V1 K4 K1 82.12(4) 3_766 4_676
K3 K4 K1 139.57(7) 2_745 4_676
O3W K4 K3 63.98(9) . .
O2W K4 K3 30.78(10) . .
O8 K4 K3 140.08(8) 1_655 .
O9 K4 K3 94.82(7) 2_755 .
O6 K4 K3 87.96(7) 3_766 .
O1 K4 K3 139.79(9) 3_766 .
O26 K4 K3 100.58(8) 3_766 .
V2 K4 K3 101.57(5) 3_766 .
V1 K4 K3 129.39(7) 3_766 .
K3 K4 K3 104.77(5) 2_745 .
K1 K4 K3 111.84(4) 4_676 .

loop_
_geom_bond_atom_site_label_1
_geom_bond_atom_site_label_2
_geom_bond_distance
_geom_bond_site_symmetry_2
V1 O1 1.621(3) .
V1 O11 1.943(3) .
V1 O26 1.944(3) .
V1 O14 1.945(3) .
V1 O22 1.961(3) .
V1 V3 3.028(2) 3_766
V1 V2 3.052(2) .
V1 K4 3.807(3) 3_766
V1 K3 3.988(3) 4_576
V2 O6 1.611(3) .
V2 O26 1.949(3) .
V2 O24 1.950(3) .
V2 O14 1.951(3) .
V2 O25 1.953(3) .
V2 V3 3.043(2) .
V2 K1 3.644(3) 2_645
V2 K2 3.732(3) 1_545
V2 K4 3.760(3) 3_766
V3 O9 1.613(3) .
V3 O11 1.944(3) 3_766
V3 O25 1.952(3) .
V3 O22 1.969(3) 3_766
V3 O24 1.972(3) .
V3 V1 3.028(2) 3_766
V3 K2 3.607(3) 1_545
V3 K3 3.857(3) 1_545
K1 O20 2.563(3) .
K1 O21 2.740(3) 2_655
K1 O8 2.779(4) 4_675
K1 O6 2.845(4) 2_655
K1 O4W 2.937(5) .
K1 O13 2.938(3) .
K1 O12 3.182(4) .
K1 B9 3.275(5) .
K1 B8 3.417(5) .
K1 B5 3.455(5) 2_655
K1 B6 3.520(5) 2_655
K1 V2 3.644(3) 2_655
K2 O13 2.726(3) 2_655
K2 O4W 2.828(5) .
K2 O21 2.906(3) 2_655
K2 O9 2.925(4) 1_565
K2 O4 3.044(4) 2_655
K2 O5 3.052(4) .
K2 O6 3.168(4) 1_565
K2 O25 3.294(3) 1_565
K2 B6 3.356(5) 2_655
K2 B1 3.426(5) .
K2 B10 3.586(5) 2_655
K2 V3 3.607(3) 1_565
K3 O3W 2.727(5) 2_755
K3 O2W 2.748(5) .
K3 O1 2.807(4) 4_675
K3 O5 2.820(4) .
K3 O19 2.868(3) 3_776
K3 O16 3.099(3) 3_776
K3 O9 3.102(4) 1_565
K3 B3 3.279(5) 3_776
K3 V3 3.857(3) 1_565
K3 V1 3.988(3) 4_675
K3 K4 4.026(4) 2_755
O1 K3 2.807(4) 4_576
O1 K4 3.128(4) 3_766
O2 B7 1.375(5) .
O4 B7 1.363(5) .
O4 B6 1.473(5) .
O4 K2 3.044(4) 2_645
O5 B1 1.368(6) .
O6 K1 2.845(4) 2_645
O6 K4 3.056(4) 3_766
O6 K2 3.168(4) 1_545
O7 B1 1.375(5) .
O7 B2 1.454(5) .
O8 B4 1.390(5) .
O8 K1 2.779(4) 4_576
O8 K4 2.904(4) 1_455
O9 K2 2.925(4) 1_545
O9 K4 3.020(4) 2_745
O9 K3 3.102(4) 1_545
O10 B7 1.363(5) .
O10 B8 1.470(5) .
O11 B8 1.463(5) 3_766
O11 V3 1.944(3) 3_766
O12 B1 1.356(5) .
O12 B9 1.464(5) .
O13 B10 1.434(5) .
O13 K2 2.726(3) 2_645
O14 B5 1.458(5) .
O15 B10 1.478(5) .
O15 B2 1.527(5) .
O15 B9 1.538(5) .
O16 B4 1.343(5) .
O16 B3 1.464(5) .
O16 K3 3.099(3) 3_776
O17 B10 1.499(5) .
O17 B5 1.512(5) .
O17 B3 1.532(5) .
O18 B4 1.365(5) .
O18 B5 1.482(5) .
O19 B3 1.427(5) .
O19 B2 1.432(5) .
O19 K3 2.868(3) 3_776
O20 B8 1.418(5) .
O20 B9 1.421(5) .
O21 B5 1.423(5) .
O21 B6 1.423(5) .
O21 K1 2.740(3) 2_645
O21 K2 2.906(3) 2_645
O22 B3 1.474(5) .
O22 V3 1.969(3) 3_766
O23 B10 1.480(5) .
O23 B6 1.525(5) .
O23 B8 1.544(5) .
O24 B6 1.469(5) .
O25 B2 1.470(5) 3_766
O25 K2 3.294(3) 1_545
O26 B9 1.456(5) 3_766
O26 K4 3.314(4) 3_766
B2 O25 1.470(5) 3_766
B3 K3 3.279(5) 3_776
B5 K1 3.455(5) 2_645
B6 K2 3.356(5) 2_645
B6 K1 3.520(5) 2_645
B8 O11 1.463(5) 3_766
B9 O26 1.456(5) 3_766
B10 K2 3.586(5) 2_645
O2W K4 2.737(5) .
O3W K4 2.671(5) .
O3W K3 2.727(5) 2_745
K4 O8 2.904(4) 1_655
K4 O9 3.020(4) 2_755
K4 O6 3.056(4) 3_766
K4 O1 3.128(4) 3_766
K4 O26 3.314(4) 3_766
K4 V2 3.760(3) 3_766
K4 V1 3.807(3) 3_766
K4 K3 4.026(4) 2_745
K4 K1 4.361(4) 4_676
